data_8106965
loop_
_publ_author_name
'Li, Guo Qiang'
'Meng, Jiang Ping'
'Zhou, Xia'
'Wang, Qing'
'Xu, Qiang'

_publ_section_title
;
 Crystal structure of 1,6-ditosyl-1,6-diazecane, C22H30N2O4S2
;
_journal_issue 2
_journal_name_full 'Zeitschrift f\"ur Kristallographie - New Crystal Structures'
_journal_page_first 647
_journal_page_last 648
_journal_paper_doi 10.1515/ncrs-2015-0228
_journal_volume 231
_journal_year 2016
_chemical_formula_sum 'C11 H15 N O2 S'
_chemical_formula_weight 225.30
_space_group_IT_number 14
_space_group_name_Hall '-P 2ybc'
_space_group_name_H-M_alt 'P 1 21/c 1'
_symmetry_cell_setting monoclinic
_symmetry_space_group_name_H-M 'P 1 21/c 1'
_atom_sites_solution_hydrogens geom
_atom_sites_solution_primary direct
_atom_sites_solution_secondary difmap
_cell_angle_alpha 90.00
_cell_angle_beta 91.758(4)
_cell_angle_gamma 90.00
_cell_formula_units_Z 4
_cell_length_a 13.6316(5)
_cell_length_b 5.7462(2)
_cell_length_c 14.1562(5)
_cell_measurement_reflns_used 2889
_cell_measurement_temperature 293(2)
_cell_measurement_theta_max 71.3190
_cell_measurement_theta_min 4.4300
_cell_volume 1108.33(7)
_computing_cell_refinement 'CrysAlisPro, Agilent Technologies'
_computing_data_collection 'CrysAlisPro, Agilent Technologies'
_computing_data_reduction 'CrysAlisPro, Agilent Technologies'
_computing_molecular_graphics 'CrysAlisPro, Agilent Technologies'
_computing_publication_material 'CrysAlisPro, Agilent Technologies'
_computing_structure_refinement 'SHELXL-97 (Sheldrick, 1997)'
_computing_structure_solution 'SHELXS-97 (Sheldrick, 1990)'
_diffrn_ambient_temperature 293(2)
_diffrn_measured_fraction_theta_full 0.999
_diffrn_measured_fraction_theta_max 0.999
_diffrn_measurement_device_type 'Xcalibur, Eos, Gemini'
_diffrn_measurement_method '\w scans'
_diffrn_radiation_monochromator graphite
_diffrn_radiation_source 'Enhance (Cu) X-ray Source'
_diffrn_radiation_type CuK\a
_diffrn_radiation_wavelength 1.54184
_diffrn_reflns_av_R_equivalents 0.0344
_diffrn_reflns_av_sigmaI/netI 0.0295
_diffrn_reflns_limit_h_max 16
_diffrn_reflns_limit_h_min -16
_diffrn_reflns_limit_k_max 6
_diffrn_reflns_limit_k_min -6
_diffrn_reflns_limit_l_max 16
_diffrn_reflns_limit_l_min -11
_diffrn_reflns_number 6842
_diffrn_reflns_theta_full 67.25
_diffrn_reflns_theta_max 67.25
_diffrn_reflns_theta_min 3.24
_exptl_absorpt_coefficient_mu 2.436
_exptl_absorpt_correction_T_max 0.8290
_exptl_absorpt_correction_T_min 0.8106
_exptl_absorpt_correction_type multi-scan
_exptl_absorpt_process_details sadabs
_exptl_crystal_colour colorless
_exptl_crystal_density_diffrn 1.350
_exptl_crystal_density_method 'not measured'
_exptl_crystal_description block
_exptl_crystal_F_000 480
_exptl_crystal_size_max 0.09
_exptl_crystal_size_mid 0.09
_exptl_crystal_size_min 0.08
_refine_diff_density_max 0.278
_refine_diff_density_min -0.370
_refine_diff_density_rms 0.053
_refine_ls_extinction_method none
_refine_ls_goodness_of_fit_ref 1.048
_refine_ls_hydrogen_treatment constr
_refine_ls_matrix_type full
_refine_ls_number_parameters 137
_refine_ls_number_reflns 1983
_refine_ls_number_restraints 0
_refine_ls_restrained_S_all 1.048
_refine_ls_R_factor_all 0.0547
_refine_ls_R_factor_gt 0.0464
_refine_ls_shift/su_max 0.036
_refine_ls_shift/su_mean 0.001
_refine_ls_structure_factor_coef Fsqd
_refine_ls_weighting_details 'calc w=1/[\s^2^(Fo^2^)+(0.0627P)^2^+0.5183P] where P=(Fo^2^+2Fc^2^)/3'
_refine_ls_weighting_scheme calc
_refine_ls_wR_factor_gt 0.1174
_refine_ls_wR_factor_ref 0.1249
_reflns_number_gt 1703
_reflns_number_total 1983
_reflns_threshold_expression >2sigma(I)
_cod_data_source_file suppl_ncrs-2015-0228_suppl.cif
_cod_data_source_block a
_cod_original_sg_symbol_H-M P21/c
_cod_database_code 8106965

loop_
_symmetry_equiv_pos_as_xyz
'x, y, z'
'-x, y+1/2, -z+1/2'
'-x, -y, -z'
'x, -y-1/2, z-1/2'

loop_
_atom_site_label
_atom_site_type_symbol
_atom_site_fract_x
_atom_site_fract_y
_atom_site_fract_z
_atom_site_U_iso_or_equiv
_atom_site_adp_type
_atom_site_occupancy
_atom_site_symmetry_multiplicity
_atom_site_calc_flag
_atom_site_refinement_flags
_atom_site_disorder_assembly
_atom_site_disorder_group
S1 S 0.20884(4) -0.13282(11) 0.38800(4) 0.0434(2) Uani 1 1 d . . .
O1 O 0.15965(15) -0.3217(3) 0.34052(14) 0.0607(5) Uani 1 1 d . . .
O2 O 0.27308(15) -0.1841(4) 0.46672(14) 0.0711(6) Uani 1 1 d . . .
N1 N 0.12620(13) 0.0457(4) 0.42389(12) 0.0392(5) Uani 1 1 d . . .
C1 C 0.4583(2) 0.3472(6) 0.0995(2) 0.0726(9) Uani 1 1 d . . .
H1A H 0.4548 0.2631 0.0409 0.109 Uiso 1 1 calc R . .
H1B H 0.5249 0.3499 0.1234 0.109 Uiso 1 1 calc R . .
H1C H 0.4357 0.5037 0.0892 0.109 Uiso 1 1 calc R . .
C2 C 0.39429(17) 0.2291(5) 0.17038(18) 0.0476(6) Uani 1 1 d . . .
C3 C 0.38072(19) 0.3282(5) 0.2588(2) 0.0536(7) Uani 1 1 d . . .
H3 H 0.4112 0.4687 0.2740 0.064 Uiso 1 1 calc R . .
C4 C 0.32320(19) 0.2224(5) 0.32392(18) 0.0481(6) Uani 1 1 d . . .
H4 H 0.3145 0.2913 0.3825 0.058 Uiso 1 1 calc R . .
C5 C 0.27809(15) 0.0128(4) 0.30202(16) 0.0380(5) Uani 1 1 d . . .
C6 C 0.28955(18) -0.0867(5) 0.21460(17) 0.0467(6) Uani 1 1 d . . .
H6 H 0.2583 -0.2263 0.1994 0.056 Uiso 1 1 calc R . .
C7 C 0.34769(18) 0.0216(5) 0.14959(18) 0.0517(6) Uani 1 1 d . . .
H7 H 0.3555 -0.0466 0.0907 0.062 Uiso 1 1 calc R . .
C8 C 0.05030(18) 0.1151(5) 0.35349(17) 0.0486(6) Uani 1 1 d . . .
H8A H 0.0614 0.0331 0.2949 0.058 Uiso 1 1 calc R . .
H8B H 0.0567 0.2804 0.3411 0.058 Uiso 1 1 calc R . .
C9 C -0.05485(18) 0.0655(6) 0.38406(17) 0.0555(7) Uani 1 1 d . . .
H9A H -0.0704 0.1718 0.4347 0.067 Uiso 1 1 calc R . .
H9B H -0.0997 0.0982 0.3312 0.067 Uiso 1 1 calc R . .
C10 C -0.0726(2) -0.1811(5) 0.41738(18) 0.0577(8) Uani 1 1 d . . .
H10A H -0.0109 -0.2461 0.4408 0.069 Uiso 1 1 calc R . .
H10B H -0.0949 -0.2741 0.3637 0.069 Uiso 1 1 calc R . .
C11 C -0.1478(2) -0.2004(5) 0.49491(18) 0.0555(7) Uani 1 1 d . . .
H11A H -0.2123 -0.1628 0.4683 0.067 Uiso 1 1 calc R . .
H11B H -0.1496 -0.3601 0.5170 0.067 Uiso 1 1 calc R . .

loop_
_atom_site_aniso_label
_atom_site_aniso_U_11
_atom_site_aniso_U_22
_atom_site_aniso_U_33
_atom_site_aniso_U_23
_atom_site_aniso_U_13
_atom_site_aniso_U_12
S1 0.0430(3) 0.0428(4) 0.0447(4) 0.0134(2) 0.0079(2) -0.0024(2)
O1 0.0712(13) 0.0408(10) 0.0715(12) -0.0002(9) 0.0241(10) -0.0165(9)
O2 0.0585(12) 0.0921(16) 0.0628(12) 0.0380(11) 0.0017(10) 0.0093(11)
N1 0.0385(10) 0.0485(12) 0.0307(9) 0.0031(8) 0.0046(8) -0.0056(8)
C1 0.0567(17) 0.095(3) 0.0675(19) 0.0242(17) 0.0156(15) -0.0137(17)
C2 0.0335(11) 0.0576(16) 0.0520(14) 0.0155(12) 0.0042(10) -0.0040(11)
C3 0.0492(14) 0.0451(15) 0.0669(17) 0.0066(12) 0.0074(12) -0.0138(12)
C4 0.0532(14) 0.0437(14) 0.0480(13) -0.0014(11) 0.0112(11) -0.0056(11)
C5 0.0325(11) 0.0384(12) 0.0435(12) 0.0087(10) 0.0068(9) -0.0012(9)
C6 0.0441(13) 0.0483(14) 0.0479(14) -0.0006(11) 0.0026(10) -0.0101(11)
C7 0.0448(13) 0.0673(18) 0.0434(13) 0.0001(12) 0.0072(11) -0.0031(13)
C8 0.0473(14) 0.0621(16) 0.0370(12) 0.0175(11) 0.0081(10) 0.0033(12)
C9 0.0404(13) 0.093(2) 0.0328(12) 0.0174(13) 0.0020(10) 0.0069(14)
C10 0.0530(15) 0.076(2) 0.0452(14) -0.0222(13) 0.0125(11) -0.0220(14)
C11 0.0542(15) 0.0641(18) 0.0487(14) -0.0103(13) 0.0101(12) -0.0227(13)

loop_
_atom_type_symbol
_atom_type_description
_atom_type_scat_dispersion_real
_atom_type_scat_dispersion_imag
_atom_type_scat_source
C C 0.0181 0.0091 'International Tables Vol C Tables 4.2.6.8 and 6.1.1.4'
H H 0.0000 0.0000 'International Tables Vol C Tables 4.2.6.8 and 6.1.1.4'
O O 0.0492 0.0322 'International Tables Vol C Tables 4.2.6.8 and 6.1.1.4'
N N 0.0311 0.0180 'International Tables Vol C Tables 4.2.6.8 and 6.1.1.4'
S S 0.3331 0.5567 'International Tables Vol C Tables 4.2.6.8 and 6.1.1.4'

loop_
_geom_angle_atom_site_label_1
_geom_angle_atom_site_label_2
_geom_angle_atom_site_label_3
_geom_angle
_geom_angle_site_symmetry_1
_geom_angle_site_symmetry_3
O2 S1 O1 118.50(13) . .
O2 S1 N1 107.61(12) . .
O1 S1 N1 107.92(11) . .
O2 S1 C5 107.86(11) . .
O1 S1 C5 106.67(11) . .
N1 S1 C5 107.88(10) . .
C8 N1 C11 119.0(2) . 3_556
C8 N1 S1 116.22(16) . .
C11 N1 S1 120.19(17) 3_556 .
C7 C2 C3 118.2(2) . .
C7 C2 C1 121.2(3) . .
C3 C2 C1 120.6(3) . .
C4 C3 C2 121.2(2) . .
C3 C4 C5 119.7(2) . .
C6 C5 C4 120.1(2) . .
C6 C5 S1 119.91(19) . .
C4 C5 S1 119.97(18) . .
C5 C6 C7 119.7(2) . .
C2 C7 C6 121.2(2) . .
N1 C8 C9 113.70(18) . .
C10 C9 C8 114.9(2) . .
C9 C10 C11 114.1(2) . .
N1 C11 C10 113.2(2) 3_556 .

loop_
_geom_bond_atom_site_label_1
_geom_bond_atom_site_label_2
_geom_bond_distance
_geom_bond_site_symmetry_2
S1 O2 1.427(2) .
S1 O1 1.4326(19) .
S1 N1 1.617(2) .
S1 C5 1.773(2) .
N1 C8 1.470(3) .
N1 C11 1.476(3) 3_556
C1 C2 1.510(3) .
C2 C7 1.379(4) .
C2 C3 1.393(4) .
C3 C4 1.370(3) .
C4 C5 1.383(3) .
C5 C6 1.377(3) .
C6 C7 1.381(3) .
C8 C9 1.537(3) .
C9 C10 1.515(4) .
C10 C11 1.528(3) .
C11 N1 1.476(3) 3_556
